data_7202147
loop_
_publ_author_name
'Ai, Wentao'
'He, Haiyan'
'Liu, Longjie'
'Liu, Qianjin'
'Lv, Xiaoli'
'Li, Jing'
'Sun, Daofeng'

_publ_section_title
;
 Synthesis, crystal structures and properties of three metal--organic
 supramolecular architectures based on mixed organic ligands
;
_journal_issue 10
_journal_name_full CrystEngComm
_journal_page_first 1480
_journal_paper_doi 10.1039/b805379k
_journal_volume 10
_journal_year 2008
_chemical_formula_sum 'C20 H16 N2 O10 Zn'
_chemical_formula_weight 509.72
_chemical_name_systematic
;
?
;
_space_group_IT_number 14
_symmetry_cell_setting monoclinic
_symmetry_space_group_name_Hall '-P 2yn'
_symmetry_space_group_name_H-M 'P 1 21/n 1'
_atom_sites_solution_hydrogens geom
_atom_sites_solution_primary direct
_atom_sites_solution_secondary difmap
_audit_creation_method SHELXL-97
_cell_angle_alpha 90.00
_cell_angle_beta 91.9390(10)
_cell_angle_gamma 90.00
_cell_formula_units_Z 4
_cell_length_a 13.1282(3)
_cell_length_b 8.5385(2)
_cell_length_c 17.7763(4)
_cell_measurement_temperature 273(2)
_cell_volume 1991.50(8)
_computing_structure_refinement 'SHELXL-97 (Sheldrick, 1997)'
_computing_structure_solution 'SHELXS-97 (Sheldrick, 1990)'
_diffrn_ambient_temperature 273(2)
_diffrn_measured_fraction_theta_full 0.974
_diffrn_measured_fraction_theta_max 0.974
_diffrn_measurement_device_type 'Bruker SMART CCD area detector'
_diffrn_measurement_method 'phi and omega scans'
_diffrn_radiation_monochromator graphite
_diffrn_radiation_source 'fine-focus sealed tube'
_diffrn_radiation_type MoK\a
_diffrn_radiation_wavelength 0.71073
_diffrn_reflns_av_R_equivalents 0.0202
_diffrn_reflns_av_sigmaI/netI 0.0148
_diffrn_reflns_limit_h_max 16
_diffrn_reflns_limit_h_min -16
_diffrn_reflns_limit_k_max 11
_diffrn_reflns_limit_k_min -11
_diffrn_reflns_limit_l_max 20
_diffrn_reflns_limit_l_min -22
_diffrn_reflns_number 24533
_diffrn_reflns_theta_full 27.50
_diffrn_reflns_theta_max 27.50
_diffrn_reflns_theta_min 1.90
_exptl_absorpt_coefficient_mu 1.298
_exptl_absorpt_correction_T_max 0.7813
_exptl_absorpt_correction_T_min 0.6967
_exptl_absorpt_correction_type multi-scan
_exptl_crystal_colour colorless
_exptl_crystal_density_diffrn 1.700
_exptl_crystal_density_method 'not measured'
_exptl_crystal_description block
_exptl_crystal_F_000 1040
_exptl_crystal_size_max 0.30
_exptl_crystal_size_mid 0.25
_exptl_crystal_size_min 0.20
_refine_diff_density_max 0.937
_refine_diff_density_min -0.511
_refine_diff_density_rms 0.078
_refine_ls_extinction_method none
_refine_ls_goodness_of_fit_ref 1.060
_refine_ls_hydrogen_treatment mixed
_refine_ls_matrix_type full
_refine_ls_number_parameters 306
_refine_ls_number_reflns 4444
_refine_ls_number_restraints 0
_refine_ls_restrained_S_all 1.060
_refine_ls_R_factor_all 0.0437
_refine_ls_R_factor_gt 0.0382
_refine_ls_shift/su_max 0.001
_refine_ls_shift/su_mean 0.000
_refine_ls_structure_factor_coef Fsqd
_refine_ls_weighting_details 'calc w=1/[\s^2^(Fo^2^)+(0.0792P)^2^+1.1157P] where P=(Fo^2^+2Fc^2^)/3'
_refine_ls_weighting_scheme calc
_refine_ls_wR_factor_gt 0.1182
_refine_ls_wR_factor_ref 0.1236
_reflns_number_gt 3829
_reflns_number_total 4444
_reflns_threshold_expression >2sigma(I)
_cod_data_source_file b805379k.txt
_cod_data_source_block 070923b
_cod_original_sg_symbol_H-M P21/n
_cod_database_code 7202147

loop_
_symmetry_equiv_pos_as_xyz
'x, y, z'
'-x+1/2, y+1/2, -z+1/2'
'-x, -y, -z'
'x-1/2, -y-1/2, z-1/2'

loop_
_atom_site_label
_atom_site_type_symbol
_atom_site_fract_x
_atom_site_fract_y
_atom_site_fract_z
_atom_site_U_iso_or_equiv
_atom_site_adp_type
_atom_site_occupancy
_atom_site_symmetry_multiplicity
_atom_site_calc_flag
_atom_site_refinement_flags
_atom_site_disorder_assembly
_atom_site_disorder_group
Zn Zn 0.371219(19) 0.75494(3) 0.184658(14) 0.03076(12) Uani 1 1 d . . .
O1 O 0.27477(12) 0.83309(19) 0.26127(9) 0.0354(4) Uani 1 1 d . . .
O2 O 0.22267(12) 1.02527(19) 0.33705(9) 0.0336(3) Uani 1 1 d . . .
O3 O 0.5857(2) 1.2330(2) 0.30247(16) 0.0719(8) Uani 1 1 d . . .
O4 O 0.48847(16) 1.3627(2) 0.38409(13) 0.0506(5) Uani 1 1 d . . .
O5 O 0.65454(18) 0.8485(3) 0.44458(14) 0.0532(6) Uani 1 1 d . . .
O6 O 0.61199(14) 1.0914(2) 0.46802(10) 0.0454(4) Uani 1 1 d . . .
O7 O 0.45433(14) 0.63755(18) 0.26140(10) 0.0422(4) Uani 1 1 d . . .
O8 O 0.57475(16) 0.63502(19) 0.35218(12) 0.0523(5) Uani 1 1 d . . .
O9 O 0.46500(11) 0.95494(16) 0.24655(8) 0.0264(3) Uani 1 1 d . . .
O10 O 0.7254(4) 0.4380(10) 0.2333(4) 0.220(3) Uani 1 1 d . . .
N1 N 0.30817(15) 0.8854(2) 0.09982(10) 0.0347(4) Uani 1 1 d . . .
N2 N 0.47211(15) 0.7019(3) 0.10233(12) 0.0389(5) Uani 1 1 d . . .
C1 C 0.28731(15) 0.9625(2) 0.29589(11) 0.0263(4) Uani 1 1 d . . .
C2 C 0.39002(16) 1.0507(2) 0.28438(11) 0.0262(4) Uani 1 1 d . . .
H2A H 0.3761 1.1445 0.2540 0.031 Uiso 1 1 calc R . .
C3 C 0.44339(16) 1.1007(2) 0.35951(12) 0.0286(4) Uani 1 1 d . . .
H3A H 0.3939 1.1262 0.3977 0.034 Uiso 1 1 calc R . .
C4 C 0.5150(2) 1.2387(2) 0.34518(16) 0.0376(6) Uani 1 1 d . . .
C5 C 0.51851(18) 0.7049(3) 0.30368(13) 0.0345(5) Uani 1 1 d . . .
C6 C 0.53188(16) 0.8819(2) 0.30176(11) 0.0271(4) Uani 1 1 d . . .
H6A H 0.6028 0.9076 0.2915 0.033 Uiso 1 1 calc R . .
C7 C 0.50318(16) 0.9520(2) 0.37981(11) 0.0270(4) Uani 1 1 d . . .
H7A H 0.4561 0.8788 0.4030 0.032 Uiso 1 1 calc R . .
C8 C 0.59487(18) 0.9725(3) 0.43408(12) 0.0338(5) Uani 1 1 d . . .
C11 C 0.5559(2) 0.6123(4) 0.1066(2) 0.0582(8) Uani 1 1 d . . .
H11 H 0.5740 0.5633 0.1518 0.070 Uiso 1 1 calc R . .
C12 C 0.6193(2) 0.5901(4) 0.0417(3) 0.0761(13) Uani 1 1 d . . .
H12 H 0.6780 0.5293 0.0459 0.091 Uiso 1 1 calc R . .
C13 C 0.5919(3) 0.6593(5) -0.0257(2) 0.0757(12) Uani 1 1 d . . .
H13 H 0.6313 0.6440 -0.0676 0.091 Uiso 1 1 calc R . .
C14 C 0.5052(3) 0.7522(4) -0.0310(2) 0.0615(10) Uani 1 1 d . . .
C15 C 0.4678(4) 0.8312(5) -0.09943(17) 0.0768(13) Uani 1 1 d . . .
H15 H 0.5027 0.8177 -0.1436 0.092 Uiso 1 1 calc R . .
C16 C 0.3850(4) 0.9221(5) -0.10043(18) 0.0759(12) Uani 1 1 d . . .
H16 H 0.3643 0.9702 -0.1453 0.091 Uiso 1 1 calc R . .
C17 C 0.3263(3) 0.9486(4) -0.03402(15) 0.0588(9) Uani 1 1 d . . .
C18 C 0.2407(3) 1.0475(4) -0.0293(2) 0.0669(10) Uani 1 1 d . . .
H18 H 0.2172 1.1018 -0.0718 0.080 Uiso 1 1 calc R . .
C19 C 0.1919(3) 1.0643(4) 0.0371(2) 0.0636(9) Uani 1 1 d . . .
H19 H 0.1359 1.1305 0.0398 0.076 Uiso 1 1 calc R . .
C20 C 0.2267(2) 0.9813(3) 0.10125(17) 0.0470(6) Uani 1 1 d . . .
H20 H 0.1925 0.9929 0.1459 0.056 Uiso 1 1 calc R . .
C21 C 0.3584(2) 0.8688(3) 0.03351(13) 0.0400(5) Uani 1 1 d . . .
C22 C 0.4471(2) 0.7715(3) 0.03530(15) 0.0428(6) Uani 1 1 d . . .
H4 H 0.518(3) 1.434(5) 0.370(2) 0.082(14) Uiso 1 1 d . . .
H5 H 0.642(4) 0.792(6) 0.423(3) 0.091(18) Uiso 1 1 d . . .

loop_
_atom_site_aniso_label
_atom_site_aniso_U_11
_atom_site_aniso_U_22
_atom_site_aniso_U_33
_atom_site_aniso_U_23
_atom_site_aniso_U_13
_atom_site_aniso_U_12
Zn 0.03527(19) 0.02965(17) 0.02728(17) -0.00271(9) -0.00010(12) 0.00120(9)
O1 0.0374(8) 0.0336(8) 0.0354(8) -0.0077(7) 0.0072(7) -0.0078(7)
O2 0.0348(8) 0.0333(8) 0.0331(8) 0.0018(6) 0.0067(6) 0.0062(6)
O3 0.0908(19) 0.0445(12) 0.0832(18) -0.0151(11) 0.0425(15) -0.0324(11)
O4 0.0565(12) 0.0210(8) 0.0737(14) -0.0090(8) -0.0044(10) -0.0017(8)
O5 0.0588(12) 0.0357(10) 0.0630(13) -0.0071(9) -0.0301(10) 0.0043(9)
O6 0.0521(10) 0.0379(9) 0.0455(10) -0.0107(8) -0.0108(8) -0.0056(8)
O7 0.0560(10) 0.0234(7) 0.0456(9) -0.0026(7) -0.0203(8) 0.0003(7)
O8 0.0674(12) 0.0218(8) 0.0650(12) -0.0008(8) -0.0348(10) 0.0049(8)
O9 0.0317(7) 0.0240(7) 0.0236(6) 0.0020(5) 0.0029(5) 0.0028(6)
O10 0.113(3) 0.287(8) 0.264(7) 0.054(6) 0.069(4) 0.003(5)
N1 0.0408(10) 0.0329(10) 0.0300(9) 0.0032(8) -0.0033(8) -0.0079(8)
N2 0.0339(10) 0.0349(10) 0.0485(12) -0.0158(9) 0.0067(9) -0.0054(8)
C1 0.0310(10) 0.0257(9) 0.0221(9) 0.0040(7) -0.0010(7) 0.0019(8)
C2 0.0329(10) 0.0200(9) 0.0260(9) 0.0030(7) 0.0032(8) 0.0033(8)
C3 0.0348(10) 0.0221(9) 0.0289(10) -0.0020(8) 0.0032(8) -0.0016(8)
C4 0.0479(14) 0.0228(11) 0.0417(13) -0.0002(8) -0.0041(11) -0.0043(9)
C5 0.0423(12) 0.0226(10) 0.0379(12) -0.0024(9) -0.0071(10) 0.0040(9)
C6 0.0294(10) 0.0224(9) 0.0293(10) 0.0008(8) -0.0027(8) 0.0004(8)
C7 0.0330(10) 0.0215(9) 0.0263(9) 0.0012(7) -0.0012(8) -0.0035(8)
C8 0.0379(11) 0.0306(11) 0.0324(11) -0.0009(9) -0.0041(9) -0.0039(9)
C11 0.0396(14) 0.0498(16) 0.085(2) -0.0283(16) 0.0053(14) -0.0004(12)
C12 0.0376(15) 0.062(2) 0.131(4) -0.050(2) 0.0244(19) -0.0086(14)
C13 0.075(2) 0.072(2) 0.083(3) -0.038(2) 0.041(2) -0.035(2)
C14 0.074(2) 0.0574(19) 0.0558(19) -0.0265(13) 0.0356(17) -0.0350(16)
C15 0.125(3) 0.074(2) 0.0335(14) -0.0114(15) 0.0326(19) -0.054(3)
C16 0.117(3) 0.075(2) 0.0358(15) 0.0068(15) 0.0056(18) -0.038(2)
C17 0.088(2) 0.0545(17) 0.0329(12) 0.0061(12) -0.0084(13) -0.0413(17)
C18 0.083(2) 0.0517(17) 0.064(2) 0.0242(15) -0.0348(18) -0.0207(17)
C19 0.0601(18) 0.0477(16) 0.081(2) 0.0202(15) -0.0246(17) -0.0045(14)
C20 0.0449(14) 0.0399(13) 0.0554(15) 0.0069(12) -0.0089(12) 0.0003(11)
C21 0.0540(14) 0.0367(12) 0.0291(11) -0.0012(9) -0.0007(10) -0.0203(11)
C22 0.0558(16) 0.0406(13) 0.0328(12) -0.0133(10) 0.0141(11) -0.0245(11)

loop_
_atom_type_symbol
_atom_type_description
_atom_type_scat_dispersion_real
_atom_type_scat_dispersion_imag
_atom_type_scat_source
C C 0.0033 0.0016 'International Tables Vol C Tables 4.2.6.8 and 6.1.1.4'
H H 0.0000 0.0000 'International Tables Vol C Tables 4.2.6.8 and 6.1.1.4'
N N 0.0061 0.0033 'International Tables Vol C Tables 4.2.6.8 and 6.1.1.4'
O O 0.0106 0.0060 'International Tables Vol C Tables 4.2.6.8 and 6.1.1.4'
Zn Zn 0.2839 1.4301 'International Tables Vol C Tables 4.2.6.8 and 6.1.1.4'

loop_
_geom_angle_atom_site_label_1
_geom_angle_atom_site_label_2
_geom_angle_atom_site_label_3
_geom_angle
_geom_angle_site_symmetry_1
_geom_angle_site_symmetry_3
_geom_angle_publ_flag
O7 Zn O1 92.65(8) . . ?
O7 Zn N1 170.81(8) . . ?
O1 Zn N1 94.08(8) . . ?
O7 Zn N2 91.46(9) . . ?
O1 Zn N2 173.24(8) . . ?
N1 Zn N2 81.28(9) . . ?
O7 Zn O2 87.96(6) . 2_545 ?
O1 Zn O2 92.85(6) . 2_545 ?
N1 Zn O2 97.94(7) . 2_545 ?
N2 Zn O2 92.66(7) . 2_545 ?
O7 Zn O9 77.24(6) . . ?
O1 Zn O9 76.91(6) . . ?
N1 Zn O9 98.21(6) . . ?
N2 Zn O9 98.79(6) . . ?
O2 Zn O9 161.43(5) 2_545 . ?
C1 O1 Zn 122.89(14) . . ?
C1 O2 Zn 128.48(13) . 2 ?
C5 O7 Zn 121.56(15) . . ?
C6 O9 C2 109.51(14) . . ?
C6 O9 Zn 107.58(11) . . ?
C2 O9 Zn 105.72(11) . . ?
C20 N1 C21 118.8(2) . . ?
C20 N1 Zn 128.57(18) . . ?
C21 N1 Zn 112.62(17) . . ?
C11 N2 C22 118.1(3) . . ?
C11 N2 Zn 129.3(2) . . ?
C22 N2 Zn 112.63(18) . . ?
O2 C1 O1 124.9(2) . . ?
O2 C1 C2 118.20(18) . . ?
O1 C1 C2 116.91(17) . . ?
O9 C2 C3 105.03(16) . . ?
O9 C2 C1 112.86(16) . . ?
C3 C2 C1 112.77(16) . . ?
C7 C3 C4 111.37(18) . . ?
C7 C3 C2 100.86(15) . . ?
C4 C3 C2 109.31(18) . . ?
O3 C4 O4 125.3(2) . . ?
O3 C4 C3 123.8(2) . . ?
O4 C4 C3 110.9(2) . . ?
O7 C5 O8 123.9(2) . . ?
O7 C5 C6 121.3(2) . . ?
O8 C5 C6 114.75(19) . . ?
O9 C6 C5 112.21(17) . . ?
O9 C6 C7 106.21(16) . . ?
C5 C6 C7 109.12(17) . . ?
C8 C7 C3 116.18(17) . . ?
C8 C7 C6 113.25(17) . . ?
C3 C7 C6 104.16(16) . . ?
O6 C8 O5 120.4(2) . . ?
O6 C8 C7 123.1(2) . . ?
O5 C8 C7 116.5(2) . . ?
N2 C11 C12 121.3(4) . . ?
C13 C12 C11 119.7(3) . . ?
C12 C13 C14 119.6(3) . . ?
C13 C14 C22 117.9(4) . . ?
C13 C14 C15 124.9(3) . . ?
C22 C14 C15 117.2(4) . . ?
C16 C15 C14 122.0(3) . . ?
C15 C16 C17 122.3(3) . . ?
C18 C17 C21 116.6(3) . . ?
C18 C17 C16 126.1(3) . . ?
C21 C17 C16 117.3(3) . . ?
C19 C18 C17 120.7(3) . . ?
C18 C19 C20 119.8(3) . . ?
N1 C20 C19 121.8(3) . . ?
N1 C21 C22 117.0(2) . . ?
N1 C21 C17 122.2(3) . . ?
C22 C21 C17 120.8(3) . . ?
N2 C22 C21 116.4(2) . . ?
N2 C22 C14 123.3(3) . . ?
C21 C22 C14 120.2(3) . . ?

loop_
_geom_bond_atom_site_label_1
_geom_bond_atom_site_label_2
_geom_bond_distance
_geom_bond_site_symmetry_2
_geom_bond_publ_flag
Zn O7 1.9888(16) . ?
Zn O1 2.0050(15) . ?
Zn N1 2.0287(19) . ?
Zn N2 2.057(2) . ?
Zn O2 2.3413(16) 2_545 ?
Zn O9 2.3560(15) . ?
O1 C1 1.273(3) . ?
O2 C1 1.259(3) . ?
O2 Zn 2.3413(15) 2 ?
O3 C4 1.220(4) . ?
O4 C4 1.318(3) . ?
O5 C8 1.327(3) . ?
O6 C8 1.198(3) . ?
O7 C5 1.250(3) . ?
O8 C5 1.265(3) . ?
O9 C6 1.437(2) . ?
O9 C2 1.461(2) . ?
N1 C20 1.349(3) . ?
N1 C21 1.377(3) . ?
N2 C11 1.340(4) . ?
N2 C22 1.361(4) . ?
C1 C2 1.564(3) . ?
C2 C3 1.547(3) . ?
C3 C7 1.529(3) . ?
C3 C4 1.534(3) . ?
C5 C6 1.522(3) . ?
C6 C7 1.569(3) . ?
C7 C8 1.527(3) . ?
C11 C12 1.457(5) . ?
C12 C13 1.373(6) . ?
C13 C14 1.387(6) . ?
C14 C22 1.435(4) . ?
C14 C15 1.461(6) . ?
C15 C16 1.335(6) . ?
C16 C17 1.449(5) . ?
C17 C18 1.410(5) . ?
C17 C21 1.431(4) . ?
C18 C19 1.371(5) . ?
C19 C20 1.405(4) . ?
C21 C22 1.430(4) . ?
